data_4116927
loop_
_publ_author_name
'Alan M. Allgeier'
'Caroline S. Slone'
'Chad A. Mirkin'
'Louise M. Liable-Sands'
'Glenn P. A. Yap'
'Arnold L. Rheingold'

_publ_contact_author
;
    Professor Chad A. Mirkin
 Department of Chemistry; Northwestern University; 2145 Sheridan Road;
Evanston, IL 60208-3113
;
_publ_contact_author_email ' camirkin@chem.nwu.edu '
_publ_contact_author_fax ' (847) 491-7713 '
_publ_contact_author_phone ' (847) 491-2907 '
_publ_section_title
;
 Electrochemically Controlling Ligand Binding Affinity for Transition
 Metals via RHLs: The Importance of Electrostatic Effects
;
_journal_name_full 'Journal of the American Chemical Society'
_journal_page_first 550
_journal_page_last 559
_journal_paper_doi 10.1021/ja963008a
_journal_volume 119
_journal_year 1997
_chemical_formula_sum 'C40 H40 B F4 Fe O0.5 P2 Rh S2'
_chemical_formula_weight 900.35
_chemical_name_systematic
; 
 ? 
;
_space_group_IT_number 14
_symmetry_cell_setting monoclinic
_symmetry_space_group_name_Hall '-P 2yn'
_symmetry_space_group_name_H-M 'P 1 21/n 1'
_atom_sites_solution_hydrogens geom
_atom_sites_solution_primary direct
_atom_sites_solution_secondary difmap
_audit_creation_method SHELXL
_cell_angle_alpha 90.00
_cell_angle_beta 110.03(1)
_cell_angle_gamma 90.00
_cell_formula_units_Z 4
_cell_length_a 12.252(2)
_cell_length_b 20.884(4)
_cell_length_c 17.140(3)
_cell_measurement_reflns_used 24
_cell_measurement_temperature 298(2)
_cell_measurement_theta_max 12.5
_cell_measurement_theta_min 7.5
_cell_volume 4120.4(13)
_computing_cell_refinement 'Siemens P4'
_computing_data_collection 'Siemens P4'
_computing_data_reduction XSCANS
_computing_molecular_graphics XP
_computing_publication_material XCIF
_computing_structure_refinement 'SHELXL-5.03 (Sheldrick, 1994)'
_computing_structure_solution 'SHELXS-5.03 (Sheldrick, 1994)'
_diffrn_ambient_temperature 298(2)
_diffrn_measurement_device 'Siemens P4'
_diffrn_measurement_method omega
_diffrn_radiation_monochromator graphite
_diffrn_radiation_source 'fine-focus sealed tube'
_diffrn_radiation_type MoK\a
_diffrn_radiation_wavelength 0.71073
_diffrn_reflns_av_R_equivalents 0.0505
_diffrn_reflns_av_sigmaI/netI 0.0925
_diffrn_reflns_limit_h_max 13
_diffrn_reflns_limit_h_min -1
_diffrn_reflns_limit_k_max 22
_diffrn_reflns_limit_k_min -1
_diffrn_reflns_limit_l_max 12
_diffrn_reflns_limit_l_min -18
_diffrn_reflns_number 6344
_diffrn_reflns_theta_max 22.50
_diffrn_reflns_theta_min 2.02
_diffrn_standards_decay_% <1.0
_diffrn_standards_interval_count 197
_diffrn_standards_number 3
_exptl_absorpt_coefficient_mu 0.978
_exptl_crystal_colour reddish-brown
_exptl_crystal_density_diffrn 1.451
_exptl_crystal_density_meas ?
_exptl_crystal_description plate
_exptl_crystal_F_000 1832
_exptl_crystal_size_max 0.30
_exptl_crystal_size_mid 0.30
_exptl_crystal_size_min 0.10
_refine_diff_density_max 0.890
_refine_diff_density_min -0.486
_refine_diff_density_rms 0.100
_refine_ls_extinction_method none
_refine_ls_goodness_of_fit_all 1.040
_refine_ls_goodness_of_fit_obs 1.112
_refine_ls_hydrogen_treatment 'idealized contributions'
_refine_ls_matrix_type full
_refine_ls_number_parameters 488
_refine_ls_number_reflns 5245
_refine_ls_number_restraints 9
_refine_ls_restrained_S_all 1.158
_refine_ls_restrained_S_obs 1.117
_refine_ls_R_factor_all 0.1133
_refine_ls_R_factor_obs 0.0635
_refine_ls_shift/esd_max -0.007
_refine_ls_shift/esd_mean 0.001
_refine_ls_structure_factor_coef Fsqd
_refine_ls_weighting_details 'w=1/[\s^2^(Fo^2^)+(0.1000P)^2^+0.0000P] where P=(Fo^2^+2Fc^2^)/3'
_refine_ls_weighting_scheme calc
_refine_ls_wR_factor_all 0.2006
_refine_ls_wR_factor_obs 0.1532
_reflns_number_observed 3432
_reflns_number_total 5258
_reflns_observed_criterion >2sigma(I)
_cod_data_source_file ja963008a_2.cif
_cod_data_source_block mir06
_cod_depositor_comments
;
The following automatic conversions were performed:

'_exptl_crystal_density_meas' value 'Not measured' was changed to '?'
- the value is perceived as not measured.

Automatic conversion script
Id: cif_fix_values 3008 2015-01-20 13:52:24Z robertas 

The following automatic conversions were performed:

'_refine_ls_weighting_scheme' value 'calc
w=1/[\s^2^(Fo^2^)+(0.1000P)^2^+0.0000P] where P=(Fo^2^+2Fc^2^)/3' was
changed to 'calc'. New tag '_refine_ls_weighting_details' was
created. The value of the new tag was set to
'w=1/[\s^2^(Fo^2^)+(0.1000P)^2^+0.0000P] where P=(Fo^2^+2Fc^2^)/3'.

Automatic conversion script
Id: cif_fix_values 3143 2015-03-26 13:38:13Z robertas 
;
_cod_original_cell_volume 4120(1)
_cod_original_formula_sum 'C40 H40 B F4 Fe O0.50 P2 Rh S2'
_cod_database_code 4116927

loop_
_symmetry_equiv_pos_as_xyz
'x, y, z'
'-x+1/2, y+1/2, -z+1/2'
'-x, -y, -z'
'x-1/2, -y-1/2, z-1/2'

loop_
_atom_site_aniso_label
_atom_site_aniso_U_11
_atom_site_aniso_U_22
_atom_site_aniso_U_33
_atom_site_aniso_U_23
_atom_site_aniso_U_13
_atom_site_aniso_U_12
Rh 0.0439(4) 0.0476(4) 0.0396(5) 0.0010(4) 0.0160(4) 0.0026(4)
Fe 0.0601(9) 0.0624(9) 0.0575(10) -0.0044(7) 0.0295(8) -0.0122(7)
S1 0.064(2) 0.0482(14) 0.052(2) 0.0040(12) 0.0208(14) 0.0037(12)
S2 0.0440(13) 0.0589(15) 0.0415(14) 0.0030(12) 0.0116(12) 0.0002(12)
P1 0.0419(14) 0.0503(14) 0.0466(15) 0.0014(12) 0.0197(12) 0.0046(11)
P2 0.059(2) 0.053(2) 0.0408(15) -0.0020(12) 0.0174(14) 0.0048(13)
C1 0.041(5) 0.060(6) 0.045(6) -0.003(5) 0.010(5) -0.013(5)
C2 0.061(6) 0.048(5) 0.060(7) -0.013(5) 0.031(6) -0.005(5)
C3 0.112(10) 0.057(7) 0.055(7) -0.014(6) 0.016(7) -0.013(6)
C4 0.080(8) 0.060(7) 0.056(7) -0.007(5) 0.012(6) 0.011(6)
C11 0.083(8) 0.092(8) 0.052(7) -0.013(6) 0.026(6) -0.045(7)
C12 0.135(14) 0.121(13) 0.090(11) -0.048(9) 0.078(11) -0.065(11)
C13 0.098(11) 0.092(10) 0.169(15) -0.051(11) 0.099(12) -0.032(8)
C14 0.068(7) 0.051(6) 0.090(8) 0.005(6) 0.043(7) 0.002(5)
C15 0.064(7) 0.058(6) 0.042(6) -0.008(5) 0.021(5) -0.015(5)
C21 0.088(8) 0.059(7) 0.061(7) 0.012(6) 0.031(7) 0.007(6)
C22 0.112(11) 0.083(9) 0.074(9) 0.003(7) 0.052(9) -0.023(8)
C23 0.072(8) 0.099(10) 0.107(11) -0.038(8) 0.056(9) -0.031(7)
C24 0.052(7) 0.079(8) 0.076(8) -0.023(6) 0.014(6) -0.007(6)
C25 0.058(6) 0.040(5) 0.059(7) 0.008(5) 0.019(6) -0.009(5)
C31 0.059(7) 0.090(8) 0.072(8) 0.020(7) 0.029(6) 0.019(6)
C32 0.087(9) 0.135(12) 0.058(8) 0.044(8) 0.026(7) -0.005(9)
C33 0.074(8) 0.073(8) 0.067(8) 0.021(6) 0.012(7) 0.013(6)
C34 0.062(7) 0.071(7) 0.057(7) -0.008(6) 0.006(6) 0.014(6)
C35 0.043(6) 0.066(6) 0.054(7) 0.001(5) 0.016(5) 0.009(5)
C36 0.040(5) 0.052(6) 0.045(6) 0.000(4) 0.015(5) -0.005(4)
C41 0.061(7) 0.074(7) 0.080(8) -0.006(6) 0.034(6) -0.003(6)
C42 0.045(7) 0.097(9) 0.079(8) -0.003(7) 0.021(6) 0.001(6)
C43 0.053(7) 0.144(13) 0.080(9) 0.016(8) 0.033(7) 0.022(9)
C44 0.068(8) 0.083(8) 0.124(12) 0.023(8) 0.045(8) 0.028(7)
C45 0.062(7) 0.083(8) 0.088(8) 0.019(7) 0.047(7) 0.016(6)
C46 0.044(5) 0.062(6) 0.045(6) 0.007(5) 0.025(5) 0.004(5)
C51 0.064(7) 0.070(7) 0.061(7) 0.001(6) 0.017(6) 0.011(6)
C52 0.071(8) 0.091(9) 0.086(10) 0.019(8) 0.027(8) 0.010(7)
C53 0.053(7) 0.103(10) 0.100(11) 0.022(9) 0.019(8) 0.002(8)
C54 0.064(8) 0.093(10) 0.078(9) -0.004(7) -0.005(7) -0.020(7)
C55 0.074(8) 0.079(8) 0.064(8) -0.011(6) 0.009(7) -0.012(7)
C56 0.053(6) 0.049(6) 0.055(6) 0.008(5) 0.014(5) 0.000(5)
C61 0.232(22) 0.312(29) 0.143(16) 0.112(17) 0.144(17) 0.182(22)
C62 0.226(27) 0.372(41) 0.207(26) 0.073(26) 0.170(24) 0.150(28)
C63 0.161(22) 0.322(39) 0.094(15) 0.010(18) 0.077(18) -0.057(25)
C64 0.176(21) 0.224(24) 0.069(11) 0.013(12) 0.044(15) -0.063(20)
C65 0.133(12) 0.149(13) 0.050(8) 0.029(8) 0.040(9) -0.013(10)
C66 0.077(8) 0.099(9) 0.053(7) -0.023(6) 0.037(7) -0.006(7)
O90 0.090(15) 0.274(30) 0.054(12) 0.055(15) 0.010(12) 0.009(17)
C91 0.034(13) 0.157(27) 0.111(24) -0.037(21) 0.010(17) 0.011(15)
C92 0.118(28) 0.230(41) 0.049(18) 0.010(21) -0.006(21) -0.066(28)
C93 0.072(20) 0.207(35) 0.084(22) 0.030(22) 0.036(18) -0.033(21)
C94 0.021(12) 0.080(16) 0.136(27) 0.013(16) -0.017(13) 0.002(11)
B 0.093(12) 0.082(11) 0.109(13) 0.013(9) 0.078(11) 0.012(9)
F1 0.218(13) 0.275(15) 0.216(13) 0.027(11) 0.152(11) 0.028(11)
F2 0.113(7) 0.093(6) 0.308(15) -0.059(8) -0.019(8) 0.014(6)
F3 0.138(7) 0.129(7) 0.164(9) -0.004(6) 0.068(7) -0.034(6)
F4 0.188(10) 0.118(7) 0.215(12) -0.034(7) -0.122(9) 0.043(7)

loop_
_atom_site_label
_atom_site_type_symbol
_atom_site_fract_x
_atom_site_fract_y
_atom_site_fract_z
_atom_site_U_iso_or_equiv
_atom_site_thermal_displace_type
_atom_site_occupancy
_atom_site_calc_flag
_atom_site_refinement_flags
Rh Rh 0.90609(6) 0.12465(3) 0.31726(4) 0.0433(3) Uani 1 d .
Fe Fe 0.76331(13) 0.10782(7) 0.49758(9) 0.0576(4) Uani 1 d .
S1 S 0.8503(2) 0.02752(11) 0.3584(2) 0.0543(7) Uani 1 d .
S2 S 1.0013(2) 0.15096(12) 0.45747(14) 0.0489(6) Uani 1 d .
P1 P 0.9918(2) 0.21244(11) 0.28982(15) 0.0451(6) Uani 1 d .
P2 P 0.8142(2) 0.09148(12) 0.1872(2) 0.0512(7) Uani 1 d .
C1 C 1.0660(8) 0.2305(4) 0.4596(5) 0.050(2) Uani 1 d .
H1A H 1.0579(8) 0.2551(4) 0.5054(5) 0.061 Uiso 1 calc R
H1B H 1.1483(8) 0.2259(4) 0.4688(5) 0.061 Uiso 1 calc R
C2 C 1.0079(8) 0.2663(4) 0.3788(6) 0.054(3) Uani 1 d .
H2A H 1.0545(8) 0.3031(4) 0.3758(6) 0.064 Uiso 1 calc R
H2B H 0.9321(8) 0.2814(4) 0.3767(6) 0.064 Uiso 1 calc R
C3 C 0.7531(11) -0.0091(5) 0.2641(6) 0.078(3) Uani 1 d .
H3A H 0.7495(11) -0.0550(5) 0.2718(6) 0.094 Uiso 1 calc R
H3B H 0.6755(11) 0.0083(5) 0.2509(6) 0.094 Uiso 1 calc R
C4 C 0.7981(10) 0.0045(5) 0.1943(6) 0.068(3) Uani 1 d .
H4A H 0.7442(10) -0.0119(5) 0.1424(6) 0.082 Uiso 1 calc R
H4B H 0.8725(10) -0.0164(5) 0.2049(6) 0.082 Uiso 1 calc R
C11 C 0.9033(10) 0.1497(6) 0.5840(6) 0.075(3) Uani 1 d .
H11A H 0.9693(10) 0.1279(6) 0.6246(6) 0.090 Uiso 1 calc R
C12 C 0.8005(14) 0.1711(7) 0.5961(9) 0.105(5) Uani 1 d .
H12A H 0.7814(14) 0.1644(7) 0.6465(9) 0.126 Uiso 1 calc R
C13 C 0.7290(13) 0.1999(7) 0.5245(11) 0.106(5) Uani 1 d .
H13A H 0.6516(13) 0.2173(7) 0.5164(11) 0.127 Uiso 1 calc R
C14 C 0.7855(9) 0.1992(4) 0.4624(7) 0.066(3) Uani 1 d .
H14A H 0.7568(9) 0.2174(4) 0.4063(7) 0.079 Uiso 1 calc R
C15 C 0.8930(9) 0.1683(4) 0.5020(6) 0.054(3) Uani 1 d .
C21 C 0.7875(10) 0.0106(5) 0.5003(6) 0.068(3) Uani 1 d .
H21A H 0.8584(10) -0.0128(5) 0.5316(6) 0.081 Uiso 1 calc R
C22 C 0.6941(13) 0.0263(6) 0.5276(8) 0.084(4) Uani 1 d .
H22A H 0.6892(13) 0.0161(6) 0.5821(8) 0.101 Uiso 1 calc R
C23 C 0.6108(11) 0.0585(6) 0.4640(9) 0.086(4) Uani 1 d .
H23A H 0.5372(11) 0.0750(6) 0.4665(9) 0.103 Uiso 1 calc R
C24 C 0.6504(9) 0.0660(5) 0.3968(7) 0.071(3) Uani 1 d .
H24A H 0.6088(9) 0.0864(5) 0.3434(7) 0.085 Uiso 1 calc R
C25 C 0.7586(9) 0.0350(4) 0.4196(6) 0.053(2) Uani 1 d .
C31 C 0.9829(9) 0.2711(5) 0.1386(7) 0.072(3) Uani 1 d .
H31A H 1.0473(9) 0.2468(5) 0.1405(7) 0.086 Uiso 1 calc R
C32 C 0.9354(11) 0.3135(7) 0.0742(7) 0.093(4) Uani 1 d .
H32A H 0.9706(11) 0.3185(7) 0.0344(7) 0.112 Uiso 1 calc R
C33 C 0.8385(10) 0.3483(5) 0.0670(7) 0.075(3) Uani 1 d .
H33A H 0.8076(10) 0.3767(5) 0.0232(7) 0.089 Uiso 1 calc R
C34 C 0.7885(9) 0.3403(5) 0.1252(7) 0.067(3) Uani 1 d .
H34A H 0.7214(9) 0.3631(5) 0.1208(7) 0.080 Uiso 1 calc R
C35 C 0.8345(8) 0.2990(5) 0.1911(6) 0.054(3) Uani 1 d .
H35A H 0.7973(8) 0.2942(5) 0.2298(6) 0.065 Uiso 1 calc R
C36 C 0.9341(7) 0.2648(4) 0.2009(5) 0.045(2) Uani 1 d .
C41 C 1.2154(9) 0.2505(5) 0.2948(6) 0.069(3) Uani 1 d .
H41A H 1.1857(9) 0.2918(5) 0.2854(6) 0.083 Uiso 1 calc R
C42 C 1.3300(9) 0.2401(6) 0.3048(7) 0.074(3) Uani 1 d .
H42A H 1.3777(9) 0.2740(6) 0.3020(7) 0.088 Uiso 1 calc R
C43 C 1.3728(10) 0.1794(8) 0.3190(7) 0.090(4) Uani 1 d .
H43A H 1.4506(10) 0.1721(8) 0.3263(7) 0.108 Uiso 1 calc R
C44 C 1.3024(10) 0.1279(6) 0.3230(8) 0.088(4) Uani 1 d .
H44A H 1.3331(10) 0.0868(6) 0.3331(8) 0.106 Uiso 1 calc R
C45 C 1.1884(9) 0.1382(6) 0.3118(7) 0.072(3) Uani 1 d .
H45A H 1.1409(9) 0.1038(6) 0.3132(7) 0.087 Uiso 1 calc R
C46 C 1.1423(7) 0.1997(5) 0.2985(5) 0.048(2) Uani 1 d .
C51 C 0.6181(9) 0.1628(5) 0.1768(7) 0.066(3) Uani 1 d .
H51A H 0.6655(9) 0.1819(5) 0.2257(7) 0.079 Uiso 1 calc R
C52 C 0.5030(11) 0.1813(6) 0.1423(8) 0.082(3) Uani 1 d .
H52A H 0.4736(11) 0.2128(6) 0.1679(8) 0.099 Uiso 1 calc R
C53 C 0.4327(11) 0.1535(7) 0.0708(9) 0.087(4) Uani 1 d .
H53A H 0.3547(11) 0.1646(7) 0.0485(9) 0.105 Uiso 1 calc R
C54 C 0.4775(11) 0.1098(6) 0.0332(8) 0.086(4) Uani 1 d .
H54A H 0.4291(11) 0.0917(6) -0.0161(8) 0.103 Uiso 1 calc R
C55 C 0.5919(10) 0.0903(6) 0.0640(7) 0.076(3) Uani 1 d .
H55A H 0.6208(10) 0.0607(6) 0.0355(7) 0.091 Uiso 1 calc R
C56 C 0.6630(8) 0.1165(4) 0.1394(6) 0.053(2) Uani 1 d .
C61 C 0.9689(18) 0.0690(11) 0.1110(11) 0.208(12) Uani 1 d .
H61A H 0.9989(18) 0.0385(11) 0.1524(11) 0.250 Uiso 1 calc R
C62 C 1.0248(23) 0.0814(15) 0.0480(17) 0.244(16) Uani 1 d .
H62A H 1.0892(23) 0.0577(15) 0.0483(17) 0.293 Uiso 1 calc R
C63 C 0.9828(24) 0.1258(17) -0.0078(14) 0.184(13) Uani 1 d .
H63A H 1.0202(24) 0.1363(17) -0.0450(14) 0.221 Uiso 1 calc R
C64 C 0.8919(21) 0.1538(12) -0.0106(11) 0.156(9) Uani 1 d .
H64A H 0.8596(21) 0.1829(12) -0.0533(11) 0.187 Uiso 1 calc R
C65 C 0.8382(13) 0.1445(7) 0.0443(7) 0.109(5) Uani 1 d .
H65A H 0.7718(13) 0.1682(7) 0.0393(7) 0.131 Uiso 1 calc R
C66 C 0.8772(10) 0.1019(6) 0.1067(7) 0.072(3) Uani 1 d .
O90 O 0.6687(20) 0.0595(12) 0.7314(11) 0.143(9) Uani 0.50 d P
C91 C 0.7453(19) 0.0437(15) 0.7966(20) 0.104(10) Uani 0.50 d P
H91A H 0.7983(19) 0.0791(15) 0.8180(20) 0.125 Uiso 0.50 calc PR
H91B H 0.7892(19) 0.0079(15) 0.7866(20) 0.125 Uiso 0.50 calc PR
C92 C 0.6911(32) 0.0255(19) 0.8569(16) 0.141(14) Uani 0.50 d P
H92A H 0.7125(32) -0.0180(19) 0.8759(16) 0.170 Uiso 0.50 calc PR
H92B H 0.7165(32) 0.0539(19) 0.9046(16) 0.170 Uiso 0.50 calc PR
C93 C 0.5845(25) 0.0296(18) 0.8219(19) 0.119(12) Uani 0.50 d P
H93A H 0.5508(25) 0.0574(18) 0.8529(19) 0.142 Uiso 0.50 calc PR
H93B H 0.5485(25) -0.0123(18) 0.8171(19) 0.142 Uiso 0.50 calc PR
C94 C 0.5677(17) 0.0559(11) 0.7412(18) 0.090(9) Uani 0.50 d P
H94A H 0.5158(17) 0.0288(11) 0.6986(18) 0.108 Uiso 0.50 calc PR
H94B H 0.5332(17) 0.0982(11) 0.7365(18) 0.108 Uiso 0.50 calc PR
B B 0.1185(6) 0.1608(6) 0.8178(5) 0.084(5) Uani 1 d D
F1 F 0.1377(11) 0.1479(7) 0.7491(7) 0.216(5) Uani 1 d D
F2 F 0.0977(8) 0.2217(4) 0.8213(8) 0.195(6) Uani 1 d D
F3 F 0.0286(8) 0.1244(4) 0.8086(6) 0.139(3) Uani 1 d D
F4 F 0.2159(9) 0.1431(4) 0.8740(7) 0.223(7) Uani 1 d D

loop_
_atom_type_symbol
_atom_type_description
_atom_type_scat_dispersion_real
_atom_type_scat_dispersion_imag
_atom_type_scat_source
C C 0.0033 0.0016 'International Tables Vol C Tables 4.2.6.8 and 6.1.1.4'
H H 0.0000 0.0000 'International Tables Vol C Tables 4.2.6.8 and 6.1.1.4'
B B 0.0013 0.0007 'International Tables Vol C Tables 4.2.6.8 and 6.1.1.4'
F F 0.0171 0.0103 'International Tables Vol C Tables 4.2.6.8 and 6.1.1.4'
P P 0.1023 0.0942 'International Tables Vol C Tables 4.2.6.8 and 6.1.1.4'
S S 0.1246 0.1234 'International Tables Vol C Tables 4.2.6.8 and 6.1.1.4'
Fe Fe 0.3463 0.8444 'International Tables Vol C Tables 4.2.6.8 and 6.1.1.4'
Rh Rh -1.1178 0.9187 'International Tables Vol C Tables 4.2.6.8 and 6.1.1.4'
O O 0.0106 0.0060 'International Tables Vol C Tables 4.2.6.8 and 6.1.1.4'

loop_
_geom_angle_atom_site_label_1
_geom_angle_atom_site_label_2
_geom_angle_atom_site_label_3
_geom_angle
P2 Rh P1 98.98(9)
P2 Rh S1 86.10(9)
P1 Rh S1 169.92(9)
P2 Rh S2 175.34(9)
P1 Rh S2 85.37(9)
S1 Rh S2 89.34(9)
C24 Fe C15 127.5(4)
C24 Fe C25 40.9(4)
C15 Fe C25 110.0(4)
C24 Fe C23 40.6(4)
C15 Fe C23 164.8(5)
C25 Fe C23 67.4(4)
C24 Fe C11 166.5(4)
C15 Fe C11 41.1(4)
C25 Fe C11 129.2(5)
C23 Fe C11 152.1(5)
C24 Fe C22 68.3(5)
C15 Fe C22 154.7(5)
C25 Fe C22 67.6(4)
C23 Fe C22 39.7(5)
C11 Fe C22 119.5(5)
C24 Fe C14 105.9(5)
C15 Fe C14 40.8(4)
C25 Fe C14 119.0(4)
C23 Fe C14 126.2(5)
C11 Fe C14 69.6(5)
C22 Fe C14 163.5(5)
C24 Fe C21 68.9(4)
C15 Fe C21 121.0(4)
C25 Fe C21 40.4(4)
C23 Fe C21 67.5(5)
C11 Fe C21 109.2(5)
C22 Fe C21 40.5(4)
C14 Fe C21 153.7(4)
C24 Fe C13 117.9(6)
C15 Fe C13 67.9(4)
C25 Fe C13 153.5(6)
C23 Fe C13 107.4(5)
C11 Fe C13 67.8(6)
C22 Fe C13 126.0(5)
C14 Fe C13 41.6(4)
C21 Fe C13 163.9(5)
C24 Fe C12 151.1(6)
C15 Fe C12 67.5(4)
C25 Fe C12 166.7(6)
C23 Fe C12 118.6(5)
C11 Fe C12 40.4(5)
C22 Fe C12 108.7(5)
C14 Fe C12 68.3(5)
C21 Fe C12 128.7(6)
C13 Fe C12 39.0(5)
C25 S1 C3 101.9(5)
C25 S1 Rh 114.2(3)
C3 S1 Rh 105.6(4)
C15 S2 C1 100.8(4)
C15 S2 Rh 107.7(3)
C1 S2 Rh 107.0(3)
C36 P1 C46 104.4(4)
C36 P1 C2 103.2(4)
C46 P1 C2 101.7(4)
C36 P1 Rh 126.5(3)
C46 P1 Rh 113.5(3)
C2 P1 Rh 104.5(3)
C66 P2 C56 104.8(5)
C66 P2 C4 104.6(5)
C56 P2 C4 101.4(5)
C66 P2 Rh 121.5(4)
C56 P2 Rh 116.5(3)
C4 P2 Rh 105.6(3)
C2 C1 S2 111.2(6)
C1 C2 P1 109.7(6)
C4 C3 S1 108.7(8)
C3 C4 P2 108.4(7)
C12 C11 C15 106.0(11)
C12 C11 Fe 71.0(7)
C15 C11 Fe 68.4(6)
C13 C12 C11 109.5(11)
C13 C12 Fe 69.9(8)
C11 C12 Fe 68.7(7)
C12 C13 C14 109.3(12)
C12 C13 Fe 71.1(9)
C14 C13 Fe 68.9(6)
C15 C14 C13 104.5(11)
C15 C14 Fe 68.2(5)
C13 C14 Fe 69.5(7)
C14 C15 C11 110.6(9)
C14 C15 S2 126.5(7)
C11 C15 S2 122.8(9)
C14 C15 Fe 71.0(5)
C11 C15 Fe 70.5(5)
S2 C15 Fe 123.5(5)
C25 C21 C22 106.4(10)
C25 C21 Fe 68.3(6)
C22 C21 Fe 69.6(6)
C23 C22 C21 108.2(10)
C23 C22 Fe 69.8(7)
C21 C22 Fe 69.9(6)
C22 C23 C24 109.3(11)
C22 C23 Fe 70.5(7)
C24 C23 Fe 68.5(6)
C23 C24 C25 106.2(11)
C23 C24 Fe 70.9(7)
C25 C24 Fe 69.8(6)
C21 C25 C24 109.7(9)
C21 C25 S1 123.3(8)
C24 C25 S1 126.9(8)
C21 C25 Fe 71.3(6)
C24 C25 Fe 69.3(6)
S1 C25 Fe 125.1(5)
C32 C31 C36 120.0(10)
C33 C32 C31 122.1(11)
C34 C33 C32 118.1(11)
C33 C34 C35 121.5(10)
C36 C35 C34 121.5(9)
C35 C36 C31 116.8(9)
C35 C36 P1 119.4(7)
C31 C36 P1 123.7(7)
C42 C41 C46 121.1(10)
C43 C42 C41 119.0(11)
C42 C43 C44 121.3(11)
C45 C44 C43 119.6(11)
C44 C45 C46 120.6(11)
C45 C46 C41 118.4(9)
C45 C46 P1 119.5(7)
C41 C46 P1 122.1(7)
C56 C51 C52 120.6(11)
C53 C52 C51 120.1(12)
C54 C53 C52 119.2(12)
C53 C54 C55 123.2(12)
C54 C55 C56 117.9(11)
C51 C56 C55 118.9(9)
C51 C56 P2 119.9(8)
C55 C56 P2 121.2(8)
C66 C61 C62 118.2(17)
C63 C62 C61 119.5(21)
C64 C63 C62 119.0(24)
C63 C64 C65 123.8(25)
C64 C65 C66 121.9(18)
C61 C66 C65 117.4(12)
C61 C66 P2 118.8(11)
C65 C66 P2 123.8(10)
C91 O90 C94 109.1(21)
O90 C91 C92 108.9(22)
C93 C92 C91 107.4(25)
C92 C93 C94 105.8(24)
O90 C94 C93 108.5(19)
F2 B F3 113.8(9)
F2 B F4 112.8(9)
F3 B F4 116.4(11)
F2 B F1 110.0(11)
F3 B F1 100.2(9)
F4 B F1 101.9(10)

loop_
_geom_bond_atom_site_label_1
_geom_bond_atom_site_label_2
_geom_bond_distance
Rh P2 2.236(3)
Rh P1 2.241(2)
Rh S1 2.326(3)
Rh S2 2.349(2)
Fe C24 2.005(10)
Fe C15 2.010(9)
Fe C25 2.012(9)
Fe C23 2.037(11)
Fe C11 2.039(10)
Fe C22 2.046(11)
Fe C14 2.047(10)
Fe C21 2.051(10)
Fe C13 2.054(13)
Fe C12 2.069(13)
S1 C25 1.787(10)
S1 C3 1.816(10)
S2 C15 1.780(9)
S2 C1 1.836(9)
P1 C36 1.810(9)
P1 C46 1.819(9)
P1 C2 1.849(8)
P2 C66 1.809(10)
P2 C56 1.827(10)
P2 C4 1.837(10)
C1 C2 1.519(12)
C3 C4 1.506(14)
C11 C12 1.42(2)
C11 C15 1.421(13)
C12 C13 1.38(2)
C13 C14 1.46(2)
C14 C15 1.414(13)
C21 C25 1.402(13)
C21 C22 1.42(2)
C22 C23 1.39(2)
C23 C24 1.404(15)
C24 C25 1.404(13)
C31 C32 1.378(14)
C31 C36 1.398(12)
C32 C33 1.36(2)
C33 C34 1.348(14)
C34 C35 1.379(13)
C35 C36 1.374(12)
C41 C42 1.372(14)
C41 C46 1.402(13)
C42 C43 1.36(2)
C43 C44 1.40(2)
C44 C45 1.360(14)
C45 C46 1.390(13)
C51 C56 1.375(13)
C51 C52 1.384(14)
C52 C53 1.36(2)
C53 C54 1.34(2)
C54 C55 1.38(2)
C55 C56 1.398(13)
C61 C66 1.30(2)
C61 C62 1.49(3)
C62 C63 1.30(3)
C63 C64 1.24(3)
C64 C65 1.33(2)
C65 C66 1.35(2)
O90 C91 1.23(3)
O90 C94 1.31(3)
C91 C92 1.46(4)
C92 C93 1.24(3)
C93 C94 1.44(3)
B F2 1.302(13)
B F3 1.304(6)
B F4 1.304(6)
B F1 1.305(6)
